data_2014380
loop_
_publ_author_name
'Gainsford, Graeme J.'
'Al-Salim, Najeh'

_publ_section_title
;
 Three-in-one: the novel packing and structures of three independent
 molecules of a tricyclic boron compound
;
_journal_coeditor_code SF1024
_journal_issue 2
_journal_name_full 'Acta Crystallographica Section C'
_journal_page_first o65
_journal_page_last o67
_journal_paper_doi 10.1107/S0108270105041089
_journal_volume 62
_journal_year 2006
_chemical_formula_iupac 'C15 H36 B3 N3 O6'
_chemical_formula_moiety 'C15 H36 B3 N3 O6'
_chemical_formula_sum 'C15 H36 B3 N3 O6'
_chemical_formula_weight 386.90
_chemical_name_systematic
;
  ?
;
_space_group_IT_number 61
_symmetry_cell_setting orthorhombic
_symmetry_space_group_name_Hall '-P 2ac 2ab'
_symmetry_space_group_name_H-M 'P b c a'
_atom_sites_solution_hydrogens geom
_atom_sites_solution_primary direct
_atom_sites_solution_secondary difmap
_audit_creation_method SHELXL-97
_cell_angle_alpha 90.00
_cell_angle_beta 90.00
_cell_angle_gamma 90.00
_cell_formula_units_Z 8
_cell_length_a 10.333(2)
_cell_length_b 28.914(5)
_cell_length_c 41.642(8)
_cell_measurement_reflns_used 2628
_cell_measurement_temperature 113(2)
_cell_measurement_theta_max 21.79
_cell_measurement_theta_min 2.56
_cell_volume 12441(4)
_computing_cell_refinement SMART
_computing_data_collection 'SMART (Bruker, 2001)'
_computing_data_reduction
;
SAINT (Bruker, 2001) and SADABS (Sheldrick, 1996)
;
_computing_molecular_graphics
;
PLATON (Spek, 2003) and ORTEP-3 (Farrugia, 1997)
;
_computing_structure_refinement 'SHELXL97 (Sheldrick, 1997)'
_computing_structure_solution 'SHELXS97 (Sheldrick, 1997)'
_diffrn_ambient_temperature 113(2)
_diffrn_detector_area_resol_mean 8.192
_diffrn_measured_fraction_theta_full 0.993
_diffrn_measured_fraction_theta_max 0.993
_diffrn_measurement_device_type 'Bruker SMART CCD area-detector'
_diffrn_measurement_method '\f and \w scans'
_diffrn_radiation_monochromator graphite
_diffrn_radiation_source 'fine-focus sealed tube'
_diffrn_radiation_type MoK\a
_diffrn_radiation_wavelength 0.71073
_diffrn_reflns_av_R_equivalents 0.2769
_diffrn_reflns_av_sigmaI/netI 0.1601
_diffrn_reflns_limit_h_max 12
_diffrn_reflns_limit_h_min -12
_diffrn_reflns_limit_k_max 36
_diffrn_reflns_limit_k_min -36
_diffrn_reflns_limit_l_max 49
_diffrn_reflns_limit_l_min -51
_diffrn_reflns_number 105164
_diffrn_reflns_theta_full 26.44
_diffrn_reflns_theta_max 26.44
_diffrn_reflns_theta_min 1.96
_diffrn_standards_decay_% 0
_diffrn_standards_number 0
_exptl_absorpt_coefficient_mu 0.090
_exptl_absorpt_correction_T_max 1.0
_exptl_absorpt_correction_T_min 0.855
_exptl_absorpt_correction_type multi-scan
_exptl_absorpt_process_details
;
(Blessing, 1995)
;
_exptl_crystal_colour colourless
_exptl_crystal_density_diffrn 1.239
_exptl_crystal_density_method 'not measured'
_exptl_crystal_description plate
_exptl_crystal_F_000 5040
_exptl_crystal_size_max 0.67
_exptl_crystal_size_mid 0.65
_exptl_crystal_size_min 0.09
_refine_diff_density_max 0.255
_refine_diff_density_min -0.278
_refine_ls_extinction_method none
_refine_ls_goodness_of_fit_ref 0.975
_refine_ls_hydrogen_treatment constr
_refine_ls_matrix_type full
_refine_ls_number_parameters 748
_refine_ls_number_reflns 12733
_refine_ls_number_restraints 0
_refine_ls_restrained_S_all 0.975
_refine_ls_R_factor_all 0.1858
_refine_ls_R_factor_gt 0.0695
_refine_ls_shift/su_max 0.001
_refine_ls_shift/su_mean 0.000
_refine_ls_structure_factor_coef Fsqd
_refine_ls_weighting_details 'calc w=1/[\s^2^(Fo^2^)+(0.0516P)^2^+0.0000P] where P=(Fo^2^+2Fc^2^)/3'
_refine_ls_weighting_scheme calc
_refine_ls_wR_factor_gt 0.1123
_refine_ls_wR_factor_ref 0.1447
_reflns_number_gt 5839
_reflns_number_total 12733
_reflns_threshold_expression I>2\s(I)
_cod_data_source_file sf1024.cif
_cod_data_source_block I
_cod_depositor_comments
;
The following automatic conversions were performed:
'_symmetry_cell_setting' value 'Orthorhombic' changed to 'orthorhombic'
according to '/home/saulius/struct/CIF-dictionaries/cif_core.dic'
dictionary named 'cif_core.dic' version 2.4.1 from
2010-06-29.

'_geom_bond_publ_flag' value 'Y' changed to 'y' according to
'/home/saulius/struct/CIF-dictionaries/cif_core.dic' dictionary named
'cif_core.dic' version 2.4.1 from 2010-06-29 (8 times).

Automatic conversion script
Id: cif_fix_enum 1527 2010-12-29 10:47:43Z saulius 

The following automatic conversions were performed:

'_symmetry_cell_setting' value 'Orthorhombic' changed to
'orthorhombic' according to
/home/saulius/struct/CIF-dictionaries/cif_core.dic dictionary named
'cif_core.dic' version 2.4.1 from 2010-06-29.

'_geom_bond_publ_flag'
value 'Y' changed to 'y' according to
/home/saulius/struct/CIF-dictionaries/cif_core.dic dictionary named
'cif_core.dic' version 2.4.1 from 2010-06-29 (8
times).

'_geom_angle_publ_flag' value 'Y' changed to 'y' according
to /home/saulius/struct/CIF-dictionaries/cif_core.dic dictionary
named 'cif_core.dic' version 2.4.1 from 2010-06-29 (6
times).

'_geom_torsion_publ_flag' value 'Y' changed to 'y' according
to /home/saulius/struct/CIF-dictionaries/cif_core.dic dictionary
named 'cif_core.dic' version 2.4.1 from 2010-06-29 (15
times).

'_geom_torsion_publ_flag' value 'N' changed to 'n' according
to /home/saulius/struct/CIF-dictionaries/cif_core.dic dictionary
named 'cif_core.dic' version 2.4.1 from 2010-06-29 (3 times).

Automatic conversion script
Id: cif_fix_values 1715 2011-07-08 13:25:40Z adriana 
;
_cod_database_code 2014380
_cod_database_fobs_code 2014380

loop_
_symmetry_equiv_pos_as_xyz
'x, y, z'
'-x+1/2, -y, z+1/2'
'-x, y+1/2, -z+1/2'
'x+1/2, -y+1/2, -z'
'-x, -y, -z'
'x-1/2, y, -z-1/2'
'x, -y-1/2, z-1/2'
'-x-1/2, y-1/2, z'

loop_
_atom_site_label
_atom_site_fract_x
_atom_site_fract_y
_atom_site_fract_z
_atom_site_U_iso_or_equiv
_atom_site_adp_type
_atom_site_calc_flag
_atom_site_refinement_flags
_atom_site_occupancy
_atom_site_disorder_assembly
_atom_site_disorder_group
_atom_site_type_symbol
O1 0.45176(19) 0.17499(7) 0.16602(5) 0.0185(5) Uani d . 1 . . O
O2 0.47200(19) 0.09273(7) 0.16964(5) 0.0180(5) Uani d . 1 . . O
O3 0.56150(18) 0.14112(7) 0.21186(5) 0.0169(5) Uani d . 1 . . O
O4 0.3883(2) 0.13082(8) 0.12277(5) 0.0279(6) Uani d . 1 . . O
O5 0.6156(2) 0.06231(7) 0.21057(5) 0.0200(5) Uani d . 1 . . O
O6 0.46497(19) 0.21741(7) 0.21431(5) 0.0191(5) Uani d . 1 . . O
N1 0.3048(3) 0.04199(9) 0.03962(6) 0.0249(7) Uani d . 1 . . N
N2 0.3894(2) 0.08281(9) 0.22608(6) 0.0190(6) Uani d . 1 . . N
N3 0.6664(2) 0.20624(9) 0.18286(6) 0.0164(6) Uani d . 1 . . N
B1 0.4392(3) 0.13181(14) 0.15349(10) 0.0202(9) Uani d . 1 . . B
B2 0.5205(4) 0.09716(13) 0.20262(9) 0.0175(9) Uani d . 1 . . B
B3 0.5260(4) 0.18219(13) 0.19490(9) 0.0182(9) Uani d . 1 . . B
C1 0.3873(4) 0.09038(11) 0.10278(8) 0.0283(9) Uani d . 1 . . C
H1A 0.3012 0.0754 0.1034 0.034 Uiso calc R 1 . . H
H1B 0.4527 0.0679 0.1103 0.034 Uiso calc R 1 . . H
C2 0.4185(3) 0.10602(12) 0.06887(8) 0.0274(9) Uani d . 1 . . C
H2A 0.3521 0.1287 0.0621 0.033 Uiso calc R 1 . . H
H2B 0.5028 0.1223 0.0692 0.033 Uiso calc R 1 . . H
C3 0.4248(3) 0.06787(12) 0.04396(8) 0.0305(9) Uani d . 1 . . C
H3A 0.4496 0.0817 0.0231 0.037 Uiso calc R 1 . . H
H3B 0.4940 0.0459 0.0502 0.037 Uiso calc R 1 . . H
C4 0.1986(3) 0.07153(13) 0.02921(8) 0.0352(10) Uani d . 1 . . C
H4A 0.1819 0.0951 0.0456 0.053 Uiso calc R 1 . . H
H4B 0.1206 0.0527 0.0261 0.053 Uiso calc R 1 . . H
H4C 0.2217 0.0866 0.0089 0.053 Uiso calc R 1 . . H
C5 0.3249(4) 0.00630(13) 0.01510(9) 0.0389(10) Uani d . 1 . . C
H5A 0.2444 -0.0110 0.0119 0.058 Uiso calc R 1 . . H
H5B 0.3932 -0.0149 0.0222 0.058 Uiso calc R 1 . . H
H5C 0.3507 0.0209 -0.0051 0.058 Uiso calc R 1 . . H
C6 0.5807(3) 0.01586(11) 0.20361(8) 0.0249(8) Uani d . 1 . . C
H6A 0.6552 -0.0047 0.2081 0.030 Uiso calc R 1 . . H
H6B 0.5592 0.0131 0.1805 0.030 Uiso calc R 1 . . H
C7 0.4653(3) 0.00041(12) 0.22354(8) 0.0274(9) Uani d . 1 . . C
H7A 0.4387 -0.0310 0.2168 0.033 Uiso calc R 1 . . H
H7B 0.4904 -0.0009 0.2465 0.033 Uiso calc R 1 . . H
C8 0.3525(3) 0.03334(11) 0.21955(8) 0.0273(9) Uani d . 1 . . C
H8A 0.3188 0.0308 0.1974 0.033 Uiso calc R 1 . . H
H8B 0.2822 0.0242 0.2344 0.033 Uiso calc R 1 . . H
C9 0.4224(3) 0.08906(12) 0.26062(7) 0.0228(8) Uani d . 1 . . C
H9A 0.4444 0.1215 0.2646 0.034 Uiso calc R 1 . . H
H9B 0.4966 0.0695 0.2661 0.034 Uiso calc R 1 . . H
H9C 0.3480 0.0803 0.2739 0.034 Uiso calc R 1 . . H
C10 0.2770(3) 0.11327(12) 0.21935(8) 0.0249(9) Uani d . 1 . . C
H10A 0.2080 0.1069 0.2349 0.037 Uiso calc R 1 . . H
H10B 0.2451 0.1073 0.1976 0.037 Uiso calc R 1 . . H
H10C 0.3036 0.1457 0.2212 0.037 Uiso calc R 1 . . H
C11 0.5345(3) 0.22941(11) 0.24270(7) 0.0213(8) Uani d . 1 . . C
H11A 0.5468 0.2014 0.2561 0.026 Uiso calc R 1 . . H
H11B 0.4834 0.2520 0.2553 0.026 Uiso calc R 1 . . H
C12 0.6658(3) 0.25021(12) 0.23464(8) 0.0230(8) Uani d . 1 . . C
H12A 0.6530 0.2809 0.2245 0.028 Uiso calc R 1 . . H
H12B 0.7154 0.2549 0.2547 0.028 Uiso calc R 1 . . H
C13 0.7432(3) 0.21966(11) 0.21211(7) 0.0209(8) Uani d . 1 . . C
H13A 0.8224 0.2363 0.2053 0.025 Uiso calc R 1 . . H
H13B 0.7702 0.1913 0.2237 0.025 Uiso calc R 1 . . H
C14 0.6416(3) 0.24733(11) 0.16210(8) 0.0231(8) Uani d . 1 . . C
H14A 0.7243 0.2614 0.1559 0.035 Uiso calc R 1 . . H
H14B 0.5898 0.2700 0.1740 0.035 Uiso calc R 1 . . H
H14C 0.5946 0.2377 0.1428 0.035 Uiso calc R 1 . . H
C15 0.7446(3) 0.17300(11) 0.16390(8) 0.0244(8) Uani d . 1 . . C
H15A 0.6960 0.1636 0.1448 0.037 Uiso calc R 1 . . H
H15B 0.7636 0.1457 0.1770 0.037 Uiso calc R 1 . . H
H15C 0.8258 0.1877 0.1573 0.037 Uiso calc R 1 . . H
O11 0.45504(19) 0.21219(7) 0.83060(5) 0.0178(5) Uani d . 1 . . O
O12 0.4715(2) 0.12966(7) 0.83332(5) 0.0191(5) Uani d . 1 . . O
O13 0.56521(19) 0.17665(7) 0.87579(5) 0.0171(5) Uani d . 1 . . O
O14 0.3921(2) 0.16798(7) 0.78684(5) 0.0238(6) Uani d . 1 . . O
O15 0.62124(19) 0.09790(7) 0.87196(5) 0.0189(5) Uani d . 1 . . O
O16 0.46340(19) 0.25215(7) 0.88013(5) 0.0196(5) Uani d . 1 . . O
N11 0.4716(3) 0.07893(10) 0.70755(7) 0.0300(7) Uani d . 1 . . N
N12 0.3964(2) 0.11682(9) 0.88998(6) 0.0184(6) Uani d . 1 . . N
N13 0.6663(2) 0.24430(9) 0.84843(6) 0.0165(6) Uani d . 1 . . N
B11 0.4415(3) 0.16950(14) 0.81762(9) 0.0171(9) Uani d . 1 . . B
B12 0.5250(4) 0.13282(13) 0.86569(9) 0.0180(9) Uani d . 1 . . B
B13 0.5290(4) 0.21841(13) 0.86011(9) 0.0173(9) Uani d . 1 . . B
C16 0.3934(3) 0.12593(11) 0.76926(8) 0.0247(8) Uani d . 1 . . C
H16A 0.3459 0.1017 0.7812 0.030 Uiso calc R 1 . . H
H16B 0.4837 0.1153 0.7661 0.030 Uiso calc R 1 . . H
C17 0.3296(3) 0.13431(12) 0.73696(8) 0.0302(9) Uani d . 1 . . C
H17A 0.2371 0.1417 0.7405 0.036 Uiso calc R 1 . . H
H17B 0.3703 0.1616 0.7268 0.036 Uiso calc R 1 . . H
C18 0.3388(3) 0.09373(12) 0.71400(8) 0.0303(9) Uani d . 1 . . C
H18A 0.2901 0.0673 0.7231 0.036 Uiso calc R 1 . . H
H18B 0.2972 0.1023 0.6934 0.036 Uiso calc R 1 . . H
C19 0.5482(4) 0.11612(14) 0.69311(9) 0.0459(11) Uani d . 1 . . C
H19A 0.6339 0.1043 0.6873 0.069 Uiso calc R 1 . . H
H19B 0.5577 0.1415 0.7086 0.069 Uiso calc R 1 . . H
H19C 0.5043 0.1275 0.6738 0.069 Uiso calc R 1 . . H
C20 0.4704(4) 0.03893(13) 0.68640(9) 0.0490(12) Uani d . 1 . . C
H20A 0.4173 0.0145 0.6960 0.074 Uiso calc R 1 . . H
H20B 0.5590 0.0276 0.6835 0.074 Uiso calc R 1 . . H
H20C 0.4341 0.0477 0.6655 0.074 Uiso calc R 1 . . H
C21 0.5847(3) 0.05229(11) 0.86386(8) 0.0254(9) Uani d . 1 . . C
H21A 0.6597 0.0314 0.8667 0.030 Uiso calc R 1 . . H
H21B 0.5585 0.0512 0.8410 0.030 Uiso calc R 1 . . H
C22 0.4729(3) 0.03554(12) 0.88477(8) 0.0282(9) Uani d . 1 . . C
H22A 0.4462 0.0043 0.8777 0.034 Uiso calc R 1 . . H
H22B 0.5021 0.0334 0.9074 0.034 Uiso calc R 1 . . H
C23 0.3584(3) 0.06801(11) 0.88268(8) 0.0244(9) Uani d . 1 . . C
H23A 0.3211 0.0665 0.8608 0.029 Uiso calc R 1 . . H
H23B 0.2910 0.0579 0.8981 0.029 Uiso calc R 1 . . H
C24 0.4330(3) 0.12126(12) 0.92439(7) 0.0232(8) Uani d . 1 . . C
H24A 0.4493 0.1538 0.9294 0.035 Uiso calc R 1 . . H
H24B 0.5114 0.1032 0.9285 0.035 Uiso calc R 1 . . H
H24C 0.3623 0.1097 0.9379 0.035 Uiso calc R 1 . . H
C25 0.2828(3) 0.14792(12) 0.88459(8) 0.0250(9) Uani d . 1 . . C
H25A 0.2166 0.1417 0.9009 0.038 Uiso calc R 1 . . H
H25B 0.2468 0.1422 0.8632 0.038 Uiso calc R 1 . . H
H25C 0.3106 0.1802 0.8862 0.038 Uiso calc R 1 . . H
C26 0.5323(3) 0.26389(12) 0.90858(8) 0.0235(8) Uani d . 1 . . C
H26A 0.5477 0.2356 0.9214 0.028 Uiso calc R 1 . . H
H26B 0.4793 0.2853 0.9217 0.028 Uiso calc R 1 . . H
C27 0.6606(3) 0.28657(12) 0.90091(8) 0.0226(8) Uani d . 1 . . C
H27A 0.7095 0.2914 0.9211 0.027 Uiso calc R 1 . . H
H27B 0.6447 0.3172 0.8911 0.027 Uiso calc R 1 . . H
C28 0.7416(3) 0.25740(11) 0.87802(7) 0.0197(8) Uani d . 1 . . C
H28A 0.8197 0.2750 0.8716 0.024 Uiso calc R 1 . . H
H28B 0.7704 0.2290 0.8892 0.024 Uiso calc R 1 . . H
C29 0.6381(3) 0.28626(11) 0.82886(8) 0.0231(8) Uani d . 1 . . C
H29A 0.7191 0.3025 0.8242 0.035 Uiso calc R 1 . . H
H29B 0.5801 0.3068 0.8409 0.035 Uiso calc R 1 . . H
H29C 0.5966 0.2771 0.8087 0.035 Uiso calc R 1 . . H
C30 0.7468(3) 0.21278(11) 0.82889(8) 0.0251(8) Uani d . 1 . . C
H30A 0.6970 0.2021 0.8103 0.038 Uiso calc R 1 . . H
H30B 0.7726 0.1861 0.8419 0.038 Uiso calc R 1 . . H
H30C 0.8243 0.2292 0.8215 0.038 Uiso calc R 1 . . H
O21 0.52542(19) 0.69331(7) 1.00038(5) 0.0170(5) Uani d . 1 . . O
O22 0.54608(19) 0.61358(7) 0.98539(5) 0.0160(5) Uani d . 1 . . O
O23 0.42813(19) 0.66632(7) 0.95068(5) 0.0159(5) Uani d . 1 . . O
O24 0.62368(19) 0.64172(7) 1.03554(5) 0.0202(5) Uani d . 1 . . O
O25 0.39802(19) 0.58601(7) 0.94455(5) 0.0194(5) Uani d . 1 . . O
O26 0.52482(19) 0.74252(7) 0.95511(5) 0.0183(5) Uani d . 1 . . O
N21 0.5962(3) 0.58871(9) 1.13078(6) 0.0235(7) Uani d . 1 . . N
N22 0.6124(2) 0.61857(8) 0.92794(6) 0.0148(6) Uani d . 1 . . N
N23 0.3166(2) 0.72696(9) 0.98260(6) 0.0161(6) Uani d . 1 . . N
B21 0.5632(3) 0.64902(14) 1.00627(9) 0.0178(9) Uani d . 1 . . B
B22 0.4851(3) 0.62246(13) 0.95425(9) 0.0167(9) Uani d . 1 . . B
B23 0.4582(3) 0.70478(13) 0.97070(9) 0.0188(9) Uani d . 1 . . B
C31 0.6840(3) 0.59801(11) 1.04172(8) 0.0251(9) Uani d . 1 . . C
H31A 0.7678 0.5962 1.0303 0.030 Uiso calc R 1 . . H
H31B 0.6280 0.5726 1.0339 0.030 Uiso calc R 1 . . H
C32 0.7059(3) 0.59288(12) 1.07756(8) 0.0240(8) Uani d . 1 . . C
H32A 0.7609 0.5654 1.0815 0.029 Uiso calc R 1 . . H
H32B 0.7527 0.6204 1.0856 0.029 Uiso calc R 1 . . H
C33 0.5801(3) 0.58765(11) 1.09589(8) 0.0234(8) Uani d . 1 . . C
H33A 0.5206 0.6129 1.0895 0.028 Uiso calc R 1 . . H
H33B 0.5392 0.5580 1.0898 0.028 Uiso calc R 1 . . H
C34 0.6825(3) 0.55266(12) 1.14245(8) 0.0319(9) Uani d . 1 . . C
H34A 0.6536 0.5226 1.1343 0.048 Uiso calc R 1 . . H
H34B 0.6814 0.5523 1.1660 0.048 Uiso calc R 1 . . H
H34C 0.7708 0.5588 1.1349 0.048 Uiso calc R 1 . . H
C35 0.4699(3) 0.58430(12) 1.14642(8) 0.0342(10) Uani d . 1 . . C
H35A 0.4318 0.5543 1.1410 0.051 Uiso calc R 1 . . H
H35B 0.4127 0.6091 1.1390 0.051 Uiso calc R 1 . . H
H35C 0.4808 0.5866 1.1697 0.051 Uiso calc R 1 . . H
C36 0.4485(3) 0.54056(11) 0.94657(8) 0.0225(8) Uani d . 1 . . C
H36A 0.3797 0.5180 0.9412 0.027 Uiso calc R 1 . . H
H36B 0.4771 0.5344 0.9688 0.027 Uiso calc R 1 . . H
C37 0.5625(3) 0.53418(11) 0.92370(8) 0.0233(8) Uani d . 1 . . C
H37A 0.6004 0.5031 0.9269 0.028 Uiso calc R 1 . . H
H37B 0.5314 0.5362 0.9013 0.028 Uiso calc R 1 . . H
C38 0.6655(3) 0.57060(10) 0.92935(8) 0.0203(8) Uani d . 1 . . C
H38A 0.7054 0.5655 0.9507 0.024 Uiso calc R 1 . . H
H38B 0.7341 0.5672 0.9129 0.024 Uiso calc R 1 . . H
C39 0.5701(3) 0.62964(11) 0.89477(7) 0.0220(8) Uani d . 1 . . C
H39A 0.5430 0.6621 0.8937 0.033 Uiso calc R 1 . . H
H39B 0.4973 0.6097 0.8889 0.033 Uiso calc R 1 . . H
H39C 0.6420 0.6245 0.8799 0.033 Uiso calc R 1 . . H
C40 0.7173(3) 0.65145(11) 0.93662(8) 0.0184(8) Uani d . 1 . . C
H40A 0.7844 0.6509 0.9200 0.028 Uiso calc R 1 . . H
H40B 0.7551 0.6424 0.9573 0.028 Uiso calc R 1 . . H
H40C 0.6815 0.6827 0.9383 0.028 Uiso calc R 1 . . H
C41 0.4624(3) 0.75876(11) 0.92683(8) 0.0224(8) Uani d . 1 . . C
H41A 0.4518 0.7328 0.9115 0.027 Uiso calc R 1 . . H
H41B 0.5170 0.7826 0.9164 0.027 Uiso calc R 1 . . H
C42 0.3301(3) 0.77927(11) 0.93470(8) 0.0219(8) Uani d . 1 . . C
H42A 0.3418 0.8079 0.9474 0.026 Uiso calc R 1 . . H
H42B 0.2853 0.7876 0.9145 0.026 Uiso calc R 1 . . H
C43 0.2472(3) 0.74550(11) 0.95354(7) 0.0218(8) Uani d . 1 . . C
H43A 0.1668 0.7612 0.9605 0.026 Uiso calc R 1 . . H
H43B 0.2225 0.7194 0.9394 0.026 Uiso calc R 1 . . H
C44 0.3376(3) 0.76490(11) 1.00641(8) 0.0220(8) Uani d . 1 . . C
H44A 0.2543 0.7792 1.0118 0.033 Uiso calc R 1 . . H
H44B 0.3953 0.7883 0.9972 0.033 Uiso calc R 1 . . H
H44C 0.3768 0.7521 1.0259 0.033 Uiso calc R 1 . . H
C45 0.2347(3) 0.69146(11) 0.99790(8) 0.0230(8) Uani d . 1 . . C
H45A 0.2786 0.6794 1.0170 0.035 Uiso calc R 1 . . H
H45B 0.2192 0.6662 0.9827 0.035 Uiso calc R 1 . . H
H45C 0.1518 0.7052 1.0042 0.035 Uiso calc R 1 . . H

loop_
_atom_site_aniso_label
_atom_site_aniso_U_11
_atom_site_aniso_U_22
_atom_site_aniso_U_33
_atom_site_aniso_U_12
_atom_site_aniso_U_13
_atom_site_aniso_U_23
O1 0.0196(13) 0.0197(13) 0.0162(13) 0.0001(10) -0.0052(10) 0.0007(10)
O2 0.0205(12) 0.0209(13) 0.0127(13) -0.0031(11) -0.0032(10) 0.0021(10)
O3 0.0163(12) 0.0189(13) 0.0155(13) -0.0035(10) -0.0006(9) 0.0022(10)
O4 0.0409(15) 0.0265(14) 0.0163(14) 0.0048(12) -0.0106(11) -0.0043(11)
O5 0.0210(12) 0.0177(13) 0.0212(14) -0.0013(11) 0.0001(10) 0.0005(10)
O6 0.0145(12) 0.0254(13) 0.0173(14) -0.0006(11) -0.0004(10) -0.0050(10)
N1 0.0257(17) 0.0262(17) 0.0229(18) -0.0020(14) -0.0017(13) -0.0010(14)
N2 0.0149(15) 0.0271(17) 0.0150(16) -0.0011(13) -0.0007(12) -0.0002(13)
N3 0.0171(15) 0.0196(16) 0.0124(16) 0.0018(13) -0.0010(12) 0.0001(12)
B1 0.011(2) 0.024(2) 0.025(3) -0.0004(18) 0.0040(17) 0.0008(19)
B2 0.015(2) 0.023(2) 0.015(2) -0.0040(18) -0.0012(17) 0.0002(17)
B3 0.0115(19) 0.025(2) 0.018(2) -0.0027(18) -0.0014(17) -0.0040(18)
C1 0.040(2) 0.025(2) 0.019(2) 0.0025(18) -0.0102(17) -0.0052(17)
C2 0.028(2) 0.030(2) 0.024(2) -0.0027(17) -0.0025(16) -0.0060(17)
C3 0.027(2) 0.032(2) 0.032(2) -0.0019(18) -0.0006(17) -0.0017(18)
C4 0.037(2) 0.040(2) 0.028(2) -0.002(2) -0.0052(18) 0.0024(19)
C5 0.052(3) 0.033(2) 0.032(2) -0.006(2) 0.003(2) -0.0049(19)
C6 0.030(2) 0.019(2) 0.026(2) -0.0019(16) -0.0015(16) -0.0020(16)
C7 0.035(2) 0.022(2) 0.025(2) -0.0065(18) -0.0029(17) 0.0022(16)
C8 0.029(2) 0.028(2) 0.025(2) -0.0130(18) 0.0001(16) 0.0040(17)
C9 0.0184(19) 0.034(2) 0.016(2) -0.0045(16) 0.0019(15) 0.0008(16)
C10 0.0139(18) 0.035(2) 0.026(2) -0.0033(17) 0.0016(15) -0.0010(17)
C11 0.024(2) 0.024(2) 0.016(2) -0.0028(17) 0.0015(15) -0.0046(15)
C12 0.0238(19) 0.028(2) 0.017(2) -0.0044(17) -0.0015(15) -0.0030(16)
C13 0.0133(17) 0.027(2) 0.023(2) -0.0063(15) -0.0060(15) 0.0023(16)
C14 0.023(2) 0.025(2) 0.021(2) -0.0023(16) 0.0024(15) 0.0051(16)
C15 0.0210(19) 0.031(2) 0.021(2) 0.0036(17) 0.0063(16) -0.0051(17)
O11 0.0172(12) 0.0199(13) 0.0162(13) -0.0008(10) -0.0050(10) -0.0021(10)
O12 0.0224(13) 0.0218(13) 0.0129(13) 0.0005(11) -0.0027(10) -0.0011(10)
O13 0.0177(12) 0.0188(13) 0.0148(13) -0.0029(10) -0.0040(10) -0.0004(10)
O14 0.0316(14) 0.0229(14) 0.0169(14) 0.0023(11) -0.0081(11) -0.0035(10)
O15 0.0180(12) 0.0182(13) 0.0205(13) 0.0003(10) -0.0038(10) -0.0041(10)
O16 0.0154(12) 0.0254(14) 0.0180(14) -0.0001(11) -0.0017(10) -0.0034(10)
N11 0.0388(19) 0.0314(19) 0.0199(18) 0.0020(16) 0.0023(15) -0.0027(14)
N12 0.0177(15) 0.0243(17) 0.0132(16) -0.0042(13) -0.0005(12) -0.0012(12)
N13 0.0167(15) 0.0180(16) 0.0149(16) -0.0013(13) -0.0037(12) 0.0021(12)
B11 0.012(2) 0.022(2) 0.017(2) 0.0016(18) 0.0043(17) -0.0032(18)
B12 0.016(2) 0.026(2) 0.012(2) -0.0002(19) -0.0030(17) 0.0050(17)
B13 0.014(2) 0.023(2) 0.015(2) -0.0030(18) -0.0003(17) 0.0008(17)
C16 0.035(2) 0.024(2) 0.016(2) 0.0039(17) -0.0014(16) -0.0037(16)
C17 0.035(2) 0.034(2) 0.021(2) 0.0076(19) -0.0089(17) -0.0076(17)
C18 0.033(2) 0.036(2) 0.022(2) -0.0034(19) -0.0038(17) -0.0042(17)
C19 0.046(3) 0.066(3) 0.026(3) -0.009(2) 0.0018(19) -0.005(2)
C20 0.081(3) 0.043(3) 0.023(2) 0.011(2) 0.000(2) -0.007(2)
C21 0.029(2) 0.023(2) 0.024(2) 0.0015(17) -0.0071(17) -0.0036(16)
C22 0.038(2) 0.020(2) 0.027(2) -0.0070(18) -0.0073(18) 0.0005(16)
C23 0.028(2) 0.023(2) 0.022(2) -0.0077(17) 0.0006(16) 0.0033(16)
C24 0.022(2) 0.033(2) 0.015(2) -0.0062(16) -0.0029(15) 0.0026(16)
C25 0.0117(18) 0.035(2) 0.029(2) -0.0008(16) 0.0028(15) -0.0017(17)
C26 0.029(2) 0.028(2) 0.014(2) -0.0046(17) 0.0023(16) -0.0057(15)
C27 0.027(2) 0.027(2) 0.013(2) -0.0061(17) -0.0013(15) -0.0035(16)
C28 0.0155(18) 0.025(2) 0.019(2) -0.0049(16) -0.0037(15) 0.0020(15)
C29 0.0194(19) 0.024(2) 0.026(2) -0.0015(16) -0.0014(15) 0.0063(16)
C30 0.023(2) 0.028(2) 0.024(2) 0.0045(17) 0.0074(17) 0.0007(17)
O21 0.0178(12) 0.0183(13) 0.0148(13) 0.0023(10) -0.0062(10) 0.0002(10)
O22 0.0180(12) 0.0180(12) 0.0119(13) 0.0015(10) -0.0005(9) 0.0018(10)
O23 0.0153(12) 0.0185(12) 0.0141(13) 0.0033(10) -0.0021(9) -0.0012(10)
O24 0.0253(13) 0.0210(13) 0.0141(13) 0.0060(11) -0.0056(10) -0.0010(10)
O25 0.0180(12) 0.0179(13) 0.0224(14) -0.0020(11) 0.0012(10) -0.0007(10)
O26 0.0140(12) 0.0201(13) 0.0206(14) 0.0017(10) -0.0007(10) 0.0031(10)
N21 0.0273(17) 0.0270(18) 0.0162(17) 0.0010(14) -0.0018(13) 0.0009(13)
N22 0.0154(14) 0.0163(15) 0.0126(16) -0.0004(12) 0.0005(12) -0.0012(12)
N23 0.0162(15) 0.0189(16) 0.0132(16) -0.0013(12) -0.0019(12) 0.0015(12)
B21 0.0089(19) 0.031(3) 0.013(2) -0.0037(18) 0.0046(16) 0.0014(18)
B22 0.015(2) 0.025(2) 0.011(2) -0.0020(18) 0.0028(16) -0.0007(17)
B23 0.013(2) 0.025(2) 0.019(2) -0.0009(18) -0.0001(17) -0.0029(18)
C31 0.027(2) 0.026(2) 0.023(2) 0.0060(17) -0.0001(16) 0.0042(16)
C32 0.024(2) 0.029(2) 0.019(2) -0.0001(17) -0.0064(15) 0.0064(16)
C33 0.025(2) 0.021(2) 0.025(2) 0.0020(16) -0.0043(16) -0.0020(16)
C34 0.036(2) 0.039(2) 0.020(2) 0.0071(19) -0.0032(17) 0.0073(18)
C35 0.038(2) 0.038(2) 0.027(2) 0.006(2) 0.0059(19) 0.0026(18)
C36 0.026(2) 0.0171(19) 0.025(2) -0.0015(16) 0.0023(16) -0.0014(15)
C37 0.028(2) 0.021(2) 0.021(2) 0.0043(17) 0.0026(16) -0.0030(16)
C38 0.0195(19) 0.0176(19) 0.024(2) 0.0045(16) 0.0039(15) 0.0025(16)
C39 0.027(2) 0.028(2) 0.011(2) -0.0006(17) -0.0008(14) 0.0023(15)
C40 0.0142(17) 0.023(2) 0.018(2) -0.0014(15) -0.0012(14) -0.0020(15)
C41 0.0234(19) 0.0215(19) 0.022(2) 0.0035(17) 0.0042(16) 0.0085(16)
C42 0.025(2) 0.027(2) 0.013(2) 0.0063(17) -0.0015(16) 0.0043(16)
C43 0.0207(19) 0.027(2) 0.017(2) 0.0085(16) -0.0053(15) -0.0021(16)
C44 0.0231(19) 0.026(2) 0.017(2) 0.0032(16) -0.0032(15) -0.0071(16)
C45 0.0173(18) 0.027(2) 0.025(2) -0.0010(16) 0.0061(16) 0.0003(16)

loop_
_atom_type_symbol
_atom_type_description
_atom_type_scat_dispersion_real
_atom_type_scat_dispersion_imag
_atom_type_scat_source
C C 0.0033 0.0016 'International Tables Vol C Tables 4.2.6.8 and 6.1.1.4'
H H 0.0000 0.0000 'International Tables Vol C Tables 4.2.6.8 and 6.1.1.4'
B B 0.0013 0.0007 'International Tables Vol C Tables 4.2.6.8 and 6.1.1.4'
N N 0.0061 0.0033 'International Tables Vol C Tables 4.2.6.8 and 6.1.1.4'
O O 0.0106 0.0060 'International Tables Vol C Tables 4.2.6.8 and 6.1.1.4'

loop_
_geom_angle_atom_site_label_1
_geom_angle_atom_site_label_2
_geom_angle_atom_site_label_3
_geom_angle
_geom_angle_publ_flag
B1 O1 B3 120.2(3) y
B1 O2 B2 118.4(3) ?
B2 O3 B3 122.9(3) ?
B1 O4 C1 123.8(3) ?
C6 O5 B2 116.1(2) ?
C11 O6 B3 114.6(2) ?
C4 N1 C3 112.1(3) ?
C4 N1 C5 108.2(3) ?
C3 N1 C5 109.0(3) ?
C10 N2 C9 106.8(2) ?
C10 N2 C8 109.3(2) ?
C9 N2 C8 110.4(2) ?
C10 N2 B2 111.5(2) ?
C9 N2 B2 109.8(2) ?
C8 N2 B2 109.0(2) ?
C15 N3 C14 107.5(2) ?
C15 N3 C13 108.1(2) ?
C14 N3 C13 110.7(2) ?
C15 N3 B3 111.1(2) ?
C14 N3 B3 110.7(2) ?
C13 N3 B3 108.6(2) ?
O2 B1 O1 123.4(3) y
O2 B1 O4 122.4(3) ?
O1 B1 O4 114.2(3) ?
O3 B2 O5 111.4(3) y
O3 B2 O2 116.2(3) y
O5 B2 O2 112.7(3) ?
O3 B2 N2 107.6(3) ?
O5 B2 N2 103.7(2) y
O2 B2 N2 104.0(2) ?
O3 B3 O1 115.4(3) ?
O3 B3 O6 114.9(3) ?
O1 B3 O6 109.7(3) ?
O3 B3 N3 105.6(2) y
O1 B3 N3 105.6(3) ?
O6 B3 N3 104.6(2) ?
O4 C1 C2 107.2(3) ?
O4 C1 H1A 110.3 ?
C2 C1 H1A 110.3 ?
O4 C1 H1B 110.3 ?
C2 C1 H1B 110.3 ?
H1A C1 H1B 108.5 ?
C3 C2 C1 115.4(3) ?
C3 C2 H2A 108.4 ?
C1 C2 H2A 108.4 ?
C3 C2 H2B 108.4 ?
C1 C2 H2B 108.4 ?
H2A C2 H2B 107.5 ?
N1 C3 C2 114.9(3) ?
N1 C3 H3A 108.5 ?
C2 C3 H3A 108.5 ?
N1 C3 H3B 108.5 ?
C2 C3 H3B 108.5 ?
H3A C3 H3B 107.5 ?
N1 C4 H4A 109.5 ?
N1 C4 H4B 109.5 ?
H4A C4 H4B 109.5 ?
N1 C4 H4C 109.5 ?
H4A C4 H4C 109.5 ?
H4B C4 H4C 109.5 ?
N1 C5 H5A 109.5 ?
N1 C5 H5B 109.5 ?
H5A C5 H5B 109.5 ?
N1 C5 H5C 109.5 ?
H5A C5 H5C 109.5 ?
H5B C5 H5C 109.5 ?
O5 C6 C7 111.5(3) ?
O5 C6 H6A 109.3 ?
C7 C6 H6A 109.3 ?
O5 C6 H6B 109.3 ?
C7 C6 H6B 109.3 ?
H6A C6 H6B 108.0 ?
C8 C7 C6 111.0(3) ?
C8 C7 H7A 109.4 ?
C6 C7 H7A 109.4 ?
C8 C7 H7B 109.4 ?
C6 C7 H7B 109.4 ?
H7A C7 H7B 108.0 ?
N2 C8 C7 112.5(3) ?
N2 C8 H8A 109.1 ?
C7 C8 H8A 109.1 ?
N2 C8 H8B 109.1 ?
C7 C8 H8B 109.1 ?
H8A C8 H8B 107.8 ?
N2 C9 H9A 109.5 ?
N2 C9 H9B 109.5 ?
H9A C9 H9B 109.5 ?
N2 C9 H9C 109.5 ?
H9A C9 H9C 109.5 ?
H9B C9 H9C 109.5 ?
N2 C10 H10A 109.5 ?
N2 C10 H10B 109.5 ?
H10A C10 H10B 109.5 ?
N2 C10 H10C 109.5 ?
H10A C10 H10C 109.5 ?
H10B C10 H10C 109.5 ?
O6 C11 C12 111.3(2) ?
O6 C11 H11A 109.4 ?
C12 C11 H11A 109.4 ?
O6 C11 H11B 109.4 ?
C12 C11 H11B 109.4 ?
H11A C11 H11B 108.0 ?
C13 C12 C11 112.1(3) ?
C13 C12 H12A 109.2 ?
C11 C12 H12A 109.2 ?
C13 C12 H12B 109.2 ?
C11 C12 H12B 109.2 ?
H12A C12 H12B 107.9 ?
N3 C13 C12 111.9(3) ?
N3 C13 H13A 109.2 ?
C12 C13 H13A 109.2 ?
N3 C13 H13B 109.2 ?
C12 C13 H13B 109.2 ?
H13A C13 H13B 107.9 ?
N3 C14 H14A 109.5 ?
N3 C14 H14B 109.5 ?
H14A C14 H14B 109.5 ?
N3 C14 H14C 109.5 ?
H14A C14 H14C 109.5 ?
H14B C14 H14C 109.5 ?
N3 C15 H15A 109.5 ?
N3 C15 H15B 109.5 ?
H15A C15 H15B 109.5 ?
N3 C15 H15C 109.5 ?
H15A C15 H15C 109.5 ?
H15B C15 H15C 109.5 ?
B11 O11 B13 120.2(3) ?
B11 O12 B12 118.5(3) ?
B12 O13 B13 123.6(3) ?
B11 O14 C16 120.2(3) ?
C21 O15 B12 115.2(3) ?
C26 O16 B13 113.9(2) ?
C20 N11 C18 109.6(3) ?
C20 N11 C19 109.9(3) ?
C18 N11 C19 111.6(3) ?
C24 N12 C25 107.0(2) ?
C24 N12 C23 110.1(2) ?
C25 N12 C23 109.3(2) ?
C24 N12 B12 110.1(2) ?
C25 N12 B12 110.7(2) ?
C23 N12 B12 109.5(2) ?
C30 N13 C29 108.1(2) ?
C30 N13 C28 108.3(2) ?
C29 N13 C28 110.1(2) ?
C30 N13 B13 111.2(2) ?
C29 N13 B13 110.9(2) ?
C28 N13 B13 108.2(2) ?
O11 B11 O12 123.8(3) ?
O11 B11 O14 116.0(3) ?
O12 B11 O14 120.2(3) ?
O13 B12 O15 112.0(3) ?
O13 B12 O12 116.5(3) ?
O15 B12 O12 112.6(3) ?
O13 B12 N12 107.1(3) ?
O15 B12 N12 103.7(2) ?
O12 B12 N12 103.4(2) ?
O13 B13 O16 115.4(3) ?
O13 B13 O11 114.8(3) ?
O16 B13 O11 108.8(3) ?
O13 B13 N13 106.8(3) ?
O16 B13 N13 105.2(2) ?
O11 B13 N13 104.7(2) ?
O14 C16 C17 108.4(3) ?
O14 C16 H16A 110.0 ?
C17 C16 H16A 110.0 ?
O14 C16 H16B 110.0 ?
C17 C16 H16B 110.0 ?
H16A C16 H16B 108.4 ?
C18 C17 C16 114.1(3) ?
C18 C17 H17A 108.7 ?
C16 C17 H17A 108.7 ?
C18 C17 H17B 108.7 ?
C16 C17 H17B 108.7 ?
H17A C17 H17B 107.6 ?
N11 C18 C17 113.7(3) ?
N11 C18 H18A 108.8 ?
C17 C18 H18A 108.8 ?
N11 C18 H18B 108.8 ?
C17 C18 H18B 108.8 ?
H18A C18 H18B 107.7 ?
N11 C19 H19A 109.5 ?
N11 C19 H19B 109.5 ?
H19A C19 H19B 109.5 ?
N11 C19 H19C 109.5 ?
H19A C19 H19C 109.5 ?
H19B C19 H19C 109.5 ?
N11 C20 H20A 109.5 ?
N11 C20 H20B 109.5 ?
H20A C20 H20B 109.5 ?
N11 C20 H20C 109.5 ?
H20A C20 H20C 109.5 ?
H20B C20 H20C 109.5 ?
O15 C21 C22 111.3(3) ?
O15 C21 H21A 109.4 ?
C22 C21 H21A 109.4 ?
O15 C21 H21B 109.4 ?
C22 C21 H21B 109.4 ?
H21A C21 H21B 108.0 ?
C23 C22 C21 111.2(3) ?
C23 C22 H22A 109.4 ?
C21 C22 H22A 109.4 ?
C23 C22 H22B 109.4 ?
C21 C22 H22B 109.4 ?
H22A C22 H22B 108.0 ?
N12 C23 C22 111.6(3) ?
N12 C23 H23A 109.3 ?
C22 C23 H23A 109.3 ?
N12 C23 H23B 109.3 ?
C22 C23 H23B 109.3 ?
H23A C23 H23B 108.0 ?
N12 C24 H24A 109.5 ?
N12 C24 H24B 109.5 ?
H24A C24 H24B 109.5 ?
N12 C24 H24C 109.5 ?
H24A C24 H24C 109.5 ?
H24B C24 H24C 109.5 ?
N12 C25 H25A 109.5 ?
N12 C25 H25B 109.5 ?
H25A C25 H25B 109.5 ?
N12 C25 H25C 109.5 ?
H25A C25 H25C 109.5 ?
H25B C25 H25C 109.5 ?
O16 C26 C27 111.5(3) ?
O16 C26 H26A 109.3 ?
C27 C26 H26A 109.3 ?
O16 C26 H26B 109.3 ?
C27 C26 H26B 109.3 ?
H26A C26 H26B 108.0 ?
C26 C27 C28 111.9(3) ?
C26 C27 H27A 109.2 ?
C28 C27 H27A 109.2 ?
C26 C27 H27B 109.2 ?
C28 C27 H27B 109.2 ?
H27A C27 H27B 107.9 ?
N13 C28 C27 111.6(3) ?
N13 C28 H28A 109.3 ?
C27 C28 H28A 109.3 ?
N13 C28 H28B 109.3 ?
C27 C28 H28B 109.3 ?
H28A C28 H28B 108.0 ?
N13 C29 H29A 109.5 ?
N13 C29 H29B 109.5 ?
H29A C29 H29B 109.5 ?
N13 C29 H29C 109.5 ?
H29A C29 H29C 109.5 ?
H29B C29 H29C 109.5 ?
N13 C30 H30A 109.5 ?
N13 C30 H30B 109.5 ?
H30A C30 H30B 109.5 ?
N13 C30 H30C 109.5 ?
H30A C30 H30C 109.5 ?
H30B C30 H30C 109.5 ?
B21 O21 B23 120.3(3) ?
B21 O22 B22 119.5(3) ?
B22 O23 B23 123.4(3) ?
B21 O24 C31 119.3(3) ?
C36 O25 B22 115.5(2) ?
C41 O26 B23 113.9(2) ?
C34 N21 C33 112.7(3) ?
C34 N21 C35 109.6(3) ?
C33 N21 C35 109.8(3) ?
C39 N22 C40 107.7(2) ?
C39 N22 C38 110.2(2) ?
C40 N22 C38 108.5(2) ?
C39 N22 B22 110.7(2) ?
C40 N22 B22 111.2(2) ?
C38 N22 B22 108.5(2) ?
C45 N23 C44 107.9(2) ?
C45 N23 C43 108.8(2) ?
C44 N23 C43 109.9(2) ?
C45 N23 B23 111.3(2) ?
C44 N23 B23 110.5(2) ?
C43 N23 B23 108.4(2) ?
O22 B21 O21 123.9(3) ?
O22 B21 O24 120.5(3) ?
O21 B21 O24 115.6(3) ?
O23 B22 O25 111.6(3) ?
O23 B22 O22 115.6(3) ?
O25 B22 O22 112.8(3) ?
O23 B22 N22 108.2(3) ?
O25 B22 N22 104.6(2) ?
O22 B22 N22 103.0(2) ?
O23 B23 O26 115.5(3) ?
O23 B23 O21 115.0(3) ?
O26 B23 O21 109.0(3) ?
O23 B23 N23 106.4(2) ?
O26 B23 N23 105.1(3) ?
O21 B23 N23 104.7(3) ?
O24 C31 C32 109.2(3) ?
O24 C31 H31A 109.8 ?
C32 C31 H31A 109.9 ?
O24 C31 H31B 109.8 ?
C32 C31 H31B 109.9 ?
H31A C31 H31B 108.3 ?
C33 C32 C31 112.2(3) ?
C33 C32 H32A 109.2 ?
C31 C32 H32A 109.2 ?
C33 C32 H32B 109.2 ?
C31 C32 H32B 109.2 ?
H32A C32 H32B 107.9 ?
N21 C33 C32 113.6(3) ?
N21 C33 H33A 108.8 ?
C32 C33 H33A 108.8 ?
N21 C33 H33B 108.8 ?
C32 C33 H33B 108.8 ?
H33A C33 H33B 107.7 ?
N21 C34 H34A 109.5 ?
N21 C34 H34B 109.5 ?
H34A C34 H34B 109.5 ?
N21 C34 H34C 109.5 ?
H34A C34 H34C 109.5 ?
H34B C34 H34C 109.5 ?
N21 C35 H35A 109.5 ?
N21 C35 H35B 109.5 ?
H35A C35 H35B 109.5 ?
N21 C35 H35C 109.5 ?
H35A C35 H35C 109.5 ?
H35B C35 H35C 109.5 ?
O25 C36 C37 111.1(3) ?
O25 C36 H36A 109.4 ?
C37 C36 H36A 109.4 ?
O25 C36 H36B 109.4 ?
C37 C36 H36B 109.4 ?
H36A C36 H36B 108.0 ?
C38 C37 C36 111.2(3) ?
C38 C37 H37A 109.4 ?
C36 C37 H37A 109.4 ?
C38 C37 H37B 109.4 ?
C36 C37 H37B 109.4 ?
H37A C37 H37B 108.0 ?
N22 C38 C37 112.4(2) ?
N22 C38 H38A 109.1 ?
C37 C38 H38A 109.1 ?
N22 C38 H38B 109.1 ?
C37 C38 H38B 109.1 ?
H38A C38 H38B 107.9 ?
N22 C39 H39A 109.5 ?
N22 C39 H39B 109.5 ?
H39A C39 H39B 109.5 ?
N22 C39 H39C 109.5 ?
H39A C39 H39C 109.5 ?
H39B C39 H39C 109.5 ?
N22 C40 H40A 109.5 ?
N22 C40 H40B 109.5 ?
H40A C40 H40B 109.5 ?
N22 C40 H40C 109.5 ?
H40A C40 H40C 109.5 ?
H40B C40 H40C 109.5 ?
O26 C41 C42 110.9(3) ?
O26 C41 H41A 109.5 ?
C42 C41 H41A 109.5 ?
O26 C41 H41B 109.5 ?
C42 C41 H41B 109.5 ?
H41A C41 H41B 108.1 ?
C43 C42 C41 111.5(3) ?
C43 C42 H42A 109.3 ?
C41 C42 H42A 109.3 ?
C43 C42 H42B 109.3 ?
C41 C42 H42B 109.3 ?
H42A C42 H42B 108.0 ?
N23 C43 C42 112.1(3) ?
N23 C43 H43A 109.2 ?
C42 C43 H43A 109.2 ?
N23 C43 H43B 109.2 ?
C42 C43 H43B 109.2 ?
H43A C43 H43B 107.9 ?
N23 C44 H44A 109.5 ?
N23 C44 H44B 109.5 ?
H44A C44 H44B 109.5 ?
N23 C44 H44C 109.5 ?
H44A C44 H44C 109.5 ?
H44B C44 H44C 109.5 ?
N23 C45 H45A 109.5 ?
N23 C45 H45B 109.5 ?
H45A C45 H45B 109.5 ?
N23 C45 H45C 109.5 ?
H45A C45 H45C 109.5 ?
H45B C45 H45C 109.5 ?

loop_
_geom_bond_atom_site_label_1
_geom_bond_atom_site_label_2
_geom_bond_site_symmetry_2
_geom_bond_distance
_geom_bond_publ_flag
O1 B1 . 1.359(4) y
O1 B3 . 1.442(4) y
O2 B1 . 1.358(4) ?
O2 B2 . 1.467(4) y
O3 B2 . 1.394(4) y
O3 B3 . 1.430(4) ?
O4 B1 . 1.383(4) ?
O4 C1 . 1.435(4) y
O5 C6 . 1.421(4) ?
O5 B2 . 1.446(4) y
O6 C11 . 1.426(3) ?
O6 B3 . 1.445(4) ?
N1 C4 . 1.457(4) ?
N1 C3 . 1.460(4) ?
N1 C5 . 1.466(4) ?
N2 C10 . 1.485(4) ?
N2 C9 . 1.489(4) ?
N2 C8 . 1.505(4) ?
N2 B2 . 1.721(4) y
N3 C15 . 1.483(4) ?
N3 C14 . 1.491(4) ?
N3 C13 . 1.505(4) ?
N3 B3 . 1.685(4) y
C1 C2 . 1.517(5) ?
C1 H1A . 0.9900 ?
C1 H1B . 0.9900 ?
C2 C3 . 1.516(4) ?
C2 H2A . 0.9900 ?
C2 H2B . 0.9900 ?
C3 H3A . 0.9900 ?
C3 H3B . 0.9900 ?
C4 H4A . 0.9800 ?
C4 H4B . 0.9800 ?
C4 H4C . 0.9800 ?
C5 H5A . 0.9800 ?
C5 H5B . 0.9800 ?
C5 H5C . 0.9800 ?
C6 C7 . 1.520(4) ?
C6 H6A . 0.9900 ?
C6 H6B . 0.9900 ?
C7 C8 . 1.514(4) ?
C7 H7A . 0.9900 ?
C7 H7B . 0.9900 ?
C8 H8A . 0.9900 ?
C8 H8B . 0.9900 ?
C9 H9A . 0.9800 ?
C9 H9B . 0.9800 ?
C9 H9C . 0.9800 ?
C10 H10A . 0.9800 ?
C10 H10B . 0.9800 ?
C10 H10C . 0.9800 ?
C11 C12 . 1.522(4) ?
C11 H11A . 0.9900 ?
C11 H11B . 0.9900 ?
C12 C13 . 1.517(4) ?
C12 H12A . 0.9900 ?
C12 H12B . 0.9900 ?
C13 H13A . 0.9900 ?
C13 H13B . 0.9900 ?
C14 H14A . 0.9800 ?
C14 H14B . 0.9800 ?
C14 H14C . 0.9800 ?
C15 H15A . 0.9800 ?
C15 H15B . 0.9800 ?
C15 H15C . 0.9800 ?
O11 B11 . 1.355(4) ?
O11 B13 . 1.458(4) ?
O12 B11 . 1.360(4) ?
O12 B12 . 1.459(4) ?
O13 B12 . 1.399(4) ?
O13 B13 . 1.423(4) ?
O14 B11 . 1.381(4) ?
O14 C16 . 1.419(4) ?
O15 C21 . 1.413(4) ?
O15 B12 . 1.441(4) ?
O16 C26 . 1.423(4) ?
O16 B13 . 1.451(4) ?
N11 C20 . 1.454(4) ?
N11 C18 . 1.462(4) ?
N11 C19 . 1.464(4) ?
N12 C24 . 1.488(4) ?
N12 C25 . 1.495(4) ?
N12 C23 . 1.496(4) ?
N12 B12 . 1.733(4) ?
N13 C30 . 1.478(4) ?
N13 C29 . 1.490(4) ?
N13 C28 . 1.506(4) ?
N13 B13 . 1.676(4) ?
C16 C17 . 1.518(4) ?
C16 H16A . 0.9900 ?
C16 H16B . 0.9900 ?
C17 C18 . 1.517(4) ?
C17 H17A . 0.9900 ?
C17 H17B . 0.9900 ?
C18 H18A . 0.9900 ?
C18 H18B . 0.9900 ?
C19 H19A . 0.9800 ?
C19 H19B . 0.9800 ?
C19 H19C . 0.9800 ?
C20 H20A . 0.9800 ?
C20 H20B . 0.9800 ?
C20 H20C . 0.9800 ?
C21 C22 . 1.525(4) ?
C21 H21A . 0.9900 ?
C21 H21B . 0.9900 ?
C22 C23 . 1.513(4) ?
C22 H22A . 0.9900 ?
C22 H22B . 0.9900 ?
C23 H23A . 0.9900 ?
C23 H23B . 0.9900 ?
C24 H24A . 0.9800 ?
C24 H24B . 0.9800 ?
C24 H24C . 0.9800 ?
C25 H25A . 0.9800 ?
C25 H25B . 0.9800 ?
C25 H25C . 0.9800 ?
C26 C27 . 1.514(4) ?
C26 H26A . 0.9900 ?
C26 H26B . 0.9900 ?
C27 C28 . 1.523(4) ?
C27 H27A . 0.9900 ?
C27 H27B . 0.9900 ?
C28 H28A . 0.9900 ?
C28 H28B . 0.9900 ?
C29 H29A . 0.9800 ?
C29 H29B . 0.9800 ?
C29 H29C . 0.9800 ?
C30 H30A . 0.9800 ?
C30 H30B . 0.9800 ?
C30 H30C . 0.9800 ?
O21 B21 . 1.361(4) ?
O21 B23 . 1.456(4) ?
O22 B21 . 1.356(4) ?
O22 B22 . 1.464(4) ?
O23 B22 . 1.406(4) ?
O23 B23 . 1.424(4) ?
O24 B21 . 1.386(4) ?
O24 C31 . 1.432(4) ?
O25 C36 . 1.416(3) ?
O25 B22 . 1.444(4) ?
O26 C41 . 1.423(4) ?
O26 B23 . 1.444(4) ?
N21 C34 . 1.455(4) ?
N21 C33 . 1.463(4) ?
N21 C35 . 1.464(4) ?
N22 C39 . 1.484(4) ?
N22 C40 . 1.486(4) ?
N22 C38 . 1.493(4) ?
N22 B22 . 1.715(4) ?
N23 C45 . 1.475(4) ?
N23 C44 . 1.495(4) ?
N23 C43 . 1.505(4) ?
N23 B23 . 1.672(4) ?
C31 C32 . 1.516(4) ?
C31 H31A . 0.9900 ?
C31 H31B . 0.9900 ?
C32 C33 . 1.515(4) ?
C32 H32A . 0.9900 ?
C32 H32B . 0.9900 ?
C33 H33A . 0.9900 ?
C33 H33B . 0.9900 ?
C34 H34A . 0.9800 ?
C34 H34B . 0.9800 ?
C34 H34C . 0.9800 ?
C35 H35A . 0.9800 ?
C35 H35B . 0.9800 ?
C35 H35C . 0.9800 ?
C36 C37 . 1.525(4) ?
C36 H36A . 0.9900 ?
C36 H36B . 0.9900 ?
C37 C38 . 1.516(4) ?
C37 H37A . 0.9900 ?
C37 H37B . 0.9900 ?
C38 H38A . 0.9900 ?
C38 H38B . 0.9900 ?
C39 H39A . 0.9800 ?
C39 H39B . 0.9800 ?
C39 H39C . 0.9800 ?
C40 H40A . 0.9800 ?
C40 H40B . 0.9800 ?
C40 H40C . 0.9800 ?
C41 C42 . 1.525(4) ?
C41 H41A . 0.9900 ?
C41 H41B . 0.9900 ?
C42 C43 . 1.518(4) ?
C42 H42A . 0.9900 ?
C42 H42B . 0.9900 ?
C43 H43A . 0.9900 ?
C43 H43B . 0.9900 ?
C44 H44A . 0.9800 ?
C44 H44B . 0.9800 ?
C44 H44C . 0.9800 ?
C45 H45A . 0.9800 ?
C45 H45B . 0.9800 ?
C45 H45C . 0.9800 ?

loop_
_geom_hbond_atom_site_label_D
_geom_hbond_atom_site_label_H
_geom_hbond_atom_site_label_A
_geom_hbond_site_symmetry_A
_geom_hbond_distance_DH
_geom_hbond_distance_HA
_geom_hbond_distance_DA
_geom_hbond_angle_DHA
_geom_hbond_publ_flag
C9 H9C O5 6_556 0.98 2.54 3.477(4) 160 yes
C13 H13A O11 4_556 0.99 2.52 3.441(4) 155 yes
C14 H14A O11 4_556 0.98 2.57 3.457(4) 151 yes
C28 H28A O1 4_556 0.99 2.53 3.450(4) 154 yes
C29 H29A O1 4_556 0.98 2.52 3.436(4) 155 yes
C30 H30C O6 4_556 0.98 2.59 3.520(4) 158 yes
C38 H38B O15 8_765 0.99 2.43 3.345(4) 153 yes
C39 H39C O15 8_765 0.98 2.59 3.452(4) 148 yes
C40 H40A O13 8_765 0.98 2.52 3.464(4) 161 yes
C40 H40C O26 . 0.98 2.47 3.389(4) 156 yes
C43 H43A O21 4_467 0.99 2.55 3.473(4) 155 yes
C44 H44A O21 4_467 0.98 2.55 3.456(4) 154 yes

loop_
_geom_torsion_atom_site_label_1
_geom_torsion_atom_site_label_2
_geom_torsion_atom_site_label_3
_geom_torsion_atom_site_label_4
_geom_torsion
_geom_torsion_publ_flag
B2 O2 B1 O1 1.5(5) ?
B2 O2 B1 O4 -177.6(3) ?
B3 O1 B1 O2 12.9(5) ?
B3 O1 B1 O4 -167.8(3) y
C1 O4 B1 O2 -12.1(5) ?
C1 O4 B1 O1 168.7(3) y
B3 O3 B2 O5 148.7(3) ?
B3 O3 B2 O2 17.8(4) ?
B3 O3 B2 N2 -98.2(3) ?
C6 O5 B2 O3 177.0(3) ?
C6 O5 B2 O2 -50.3(4) ?
C6 O5 B2 N2 61.5(3) ?
B1 O2 B2 O3 -16.5(4) ?
B1 O2 B2 O5 -146.8(3) ?
B1 O2 B2 N2 101.5(3) ?
C10 N2 B2 O3 66.0(3) ?
C9 N2 B2 O3 -52.2(3) ?
C8 N2 B2 O3 -173.3(3) ?
C10 N2 B2 O5 -175.9(2) ?
C9 N2 B2 O5 66.0(3) ?
C8 N2 B2 O5 -55.1(3) ?
C10 N2 B2 O2 -57.9(3) ?
C9 N2 B2 O2 -176.0(2) ?
C8 N2 B2 O2 62.9(3) ?
B2 O3 B3 O1 -4.2(4) ?
B2 O3 B3 O6 124.9(3) ?
B2 O3 B3 N3 -120.4(3) ?
B1 O1 B3 O3 -11.5(4) ?
B1 O1 B3 O6 -143.1(3) ?
B1 O1 B3 N3 104.7(3) ?
C11 O6 B3 O3 51.7(4) ?
C11 O6 B3 O1 -176.4(2) ?
C11 O6 B3 N3 -63.6(3) ?
C15 N3 B3 O3 55.3(3) ?
C14 N3 B3 O3 174.7(2) ?
C13 N3 B3 O3 -63.5(3) ?
C15 N3 B3 O1 -67.4(3) ?
C14 N3 B3 O1 52.0(3) ?
C13 N3 B3 O1 173.8(2) ?
C15 N3 B3 O6 176.9(2) ?
C14 N3 B3 O6 -63.7(3) ?
C13 N3 B3 O6 58.1(3) ?
B1 O4 C1 C2 -140.1(3) y
O4 C1 C2 C3 178.8(3) y
C4 N1 C3 C2 60.5(4) y
C5 N1 C3 C2 -179.7(3) ?
C1 C2 C3 N1 60.9(4) y
B2 O5 C6 C7 -64.2(4) ?
O5 C6 C7 C8 54.3(4) ?
C10 N2 C8 C7 175.8(3) ?
C9 N2 C8 C7 -67.0(3) ?
B2 N2 C8 C7 53.8(3) ?
C6 C7 C8 N2 -53.2(4) ?
B3 O6 C11 C12 63.0(3) ?
O6 C11 C12 C13 -52.5(4) ?
C15 N3 C13 C12 -174.7(3) ?
C14 N3 C13 C12 67.8(3) ?
B3 N3 C13 C12 -54.0(3) ?
C11 C12 C13 N3 51.6(4) ?
B13 O11 B11 O12 13.1(5) ?
B13 O11 B11 O14 -168.0(3) n
B12 O12 B11 O11 -1.8(5) ?
B12 O12 B11 O14 179.3(3) ?
C16 O14 B11 O11 169.9(3) n
C16 O14 B11 O12 -11.1(5) ?
B13 O13 B12 O15 147.5(3) ?
B13 O13 B12 O12 15.8(4) ?
B13 O13 B12 N12 -99.4(3) ?
C21 O15 B12 O13 177.0(3) ?
C21 O15 B12 O12 -49.4(4) ?
C21 O15 B12 N12 61.8(3) ?
B11 O12 B12 O13 -12.3(4) ?
B11 O12 B12 O15 -143.8(3) ?
B11 O12 B12 N12 105.0(3) ?
C24 N12 B12 O13 -52.6(3) ?
C25 N12 B12 O13 65.5(3) ?
C23 N12 B12 O13 -173.9(2) ?
C24 N12 B12 O15 66.0(3) ?
C25 N12 B12 O15 -175.9(2) ?
C23 N12 B12 O15 -55.2(3) ?
C24 N12 B12 O12 -176.3(2) ?
C25 N12 B12 O12 -58.2(3) ?
C23 N12 B12 O12 62.5(3) ?
B12 O13 B13 O16 122.6(3) ?
B12 O13 B13 O11 -5.2(4) ?
B12 O13 B13 N13 -120.9(3) ?
C26 O16 B13 O13 54.0(4) ?
C26 O16 B13 O11 -175.2(2) ?
C26 O16 B13 N13 -63.5(3) ?
B11 O11 B13 O13 -9.4(4) ?
B11 O11 B13 O16 -140.5(3) ?
B11 O11 B13 N13 107.5(3) ?
C30 N13 B13 O13 54.1(3) ?
C29 N13 B13 O13 174.4(3) ?
C28 N13 B13 O13 -64.7(3) ?
C30 N13 B13 O16 177.3(2) ?
C29 N13 B13 O16 -62.4(3) ?
C28 N13 B13 O16 58.5(3) ?
C30 N13 B13 O11 -68.1(3) ?
C29 N13 B13 O11 52.2(3) ?
C28 N13 B13 O11 173.1(2) ?
B11 O14 C16 C17 178.2(3) y
O14 C16 C17 C18 172.9(3) y
C20 N11 C18 C17 177.8(3) ?
C19 N11 C18 C17 -60.2(4) y
C16 C17 C18 N11 -57.0(4) y
B12 O15 C21 C22 -65.4(3) ?
O15 C21 C22 C23 55.8(4) ?
C24 N12 C23 C22 -68.0(3) ?
C25 N12 C23 C22 174.8(3) ?
B12 N12 C23 C22 53.3(3) ?
C21 C22 C23 N12 -53.5(4) ?
B13 O16 C26 C27 62.9(3) ?
O16 C26 C27 C28 -53.4(4) ?
C30 N13 C28 C27 -175.0(3) ?
C29 N13 C28 C27 67.0(3) ?
B13 N13 C28 C27 -54.4(3) ?
C26 C27 C28 N13 52.4(4) ?
B22 O22 B21 O21 0.9(5) ?
B22 O22 B21 O24 -178.3(3) ?
B23 O21 B21 O22 2.2(5) ?
B23 O21 B21 O24 -178.5(3) y
C31 O24 B21 O22 8.7(4) ?
C31 O24 B21 O21 -170.6(3) n
B23 O23 B22 O25 149.3(3) ?
B23 O23 B22 O22 18.6(4) ?
B23 O23 B22 N22 -96.2(3) ?
C36 O25 B22 O23 178.5(2) ?
C36 O25 B22 O22 -49.4(4) ?
C36 O25 B22 N22 61.7(3) ?
B21 O22 B22 O23 -10.7(4) ?
B21 O22 B22 O25 -140.8(3) ?
B21 O22 B22 N22 107.0(3) ?
C39 N22 B22 O23 -53.6(3) ?
C40 N22 B22 O23 66.1(3) ?
C38 N22 B22 O23 -174.7(2) ?
C39 N22 B22 O25 65.5(3) ?
C40 N22 B22 O25 -174.9(2) ?
C38 N22 B22 O25 -55.6(3) ?
C39 N22 B22 O22 -176.4(2) ?
C40 N22 B22 O22 -56.8(3) ?
C38 N22 B22 O22 62.5(3) ?
B22 O23 B23 O26 112.8(3) ?
B22 O23 B23 O21 -15.6(4) ?
B22 O23 B23 N23 -131.0(3) ?
C41 O26 B23 O23 52.7(4) ?
C41 O26 B23 O21 -176.0(2) ?
C41 O26 B23 N23 -64.2(3) ?
B21 O21 B23 O23 4.7(4) ?
B21 O21 B23 O26 -126.9(3) ?
B21 O21 B23 N23 121.0(3) ?
C45 N23 B23 O23 54.6(3) ?
C44 N23 B23 O23 174.5(3) ?
C43 N23 B23 O23 -65.0(3) ?
C45 N23 B23 O26 177.6(2) ?
C44 N23 B23 O26 -62.5(3) ?
C43 N23 B23 O26 58.0(3) ?
C45 N23 B23 O21 -67.6(3) ?
C44 N23 B23 O21 52.3(3) ?
C43 N23 B23 O21 172.8(2) ?
B21 O24 C31 C32 -162.8(3) y
O24 C31 C32 C33 68.6(4) y
C34 N21 C33 C32 -58.6(4) y
C35 N21 C33 C32 179.0(3) ?
C31 C32 C33 N21 -172.4(3) y
B22 O25 C36 C37 -63.7(3) ?
O25 C36 C37 C38 54.4(4) ?
C39 N22 C38 C37 -67.4(3) ?
C40 N22 C38 C37 175.0(3) ?
B22 N22 C38 C37 54.0(3) ?
C36 C37 C38 N22 -53.8(4) ?
B23 O26 C41 C42 64.0(3) ?
O26 C41 C42 C43 -53.7(4) ?
C45 N23 C43 C42 -175.0(3) ?
C44 N23 C43 C42 67.1(3) ?
B23 N23 C43 C42 -53.8(3) ?
C41 C42 C43 N23 52.1(4) ?

loop_
_cod_related_entry_id
_cod_related_entry_database
_cod_related_entry_code
1 ChemSpider 30652409
